data_1523071
loop_
_publ_author_name
'Weibke, F.'
'Schmidt, W.'

_publ_section_title
;
 \"Uber die L\"oslichkeit von Lanthan in Aluminium, Magnesium und den
 homogenen Legierungen des Magnesiums und Aluminiums
;
_journal_issue 6
_journal_name_full
;
 Zeitschrift f\"ur Elektrochemie und angewandte physikalische Chemie 
;
_journal_page_first 357
_journal_page_last 364
_journal_paper_doi 10.1002/bbpc.19400460606
_journal_volume 46
_journal_year 1940
_chemical_formula_sum 'La0.0045 Mg0.9955'
_chemical_name_systematic '(La0.0045 Mg0.9955)'
_space_group_IT_number 194
_symmetry_space_group_name_Hall '-P 6c 2c'
_symmetry_space_group_name_H-M 'P 63/m m c'
_cell_angle_alpha 90
_cell_angle_beta 90
_cell_angle_gamma 120
_cell_formula_units_Z 2
_cell_length_a 3.214
_cell_length_b 3.214
_cell_length_c 5.226
_cell_volume 46.751
_citation_journal_id_ASTM ZEAPAA
_cod_data_source_file Weibke_ZEAPAA_1940_901.cif
_cod_data_source_block La0.0045Mg0.9955
_cod_original_cell_volume 46.75109
_cod_database_code 1523071

loop_
_symmetry_equiv_pos_as_xyz
x,y,z
x-y,x,z+1/2
-y,x-y,z
-x,-y,z+1/2
-x+y,-x,z
y,-x+y,z+1/2
-y,-x,-z+1/2
x-y,-y,-z
x,x-y,-z+1/2
y,x,-z
-x+y,y,-z+1/2
-x,-x+y,-z
-x,-y,-z
-x+y,-x,-z-1/2
y,-x+y,-z
x,y,-z-1/2
x-y,x,-z
-y,x-y,-z-1/2
y,x,z-1/2
-x+y,y,z
-x,-x+y,z-1/2
-y,-x,z
x-y,-y,z-1/2
x,x-y,z

loop_
_atom_site_label
_atom_site_type_symbol
_atom_site_fract_x
_atom_site_fract_y
_atom_site_fract_z
_atom_site_occupancy
_atom_site_U_iso_or_equiv
La1 La 0.3333 0.6667 0.25 0.0045 0.0
Mg1 Mg 0.3333 0.6667 0.25 0.9955 0.0
